data_4038714
loop_
_publ_author_name
'Duan, Hui-Xin'
'Zhang, Yongna'
'Zhang, Zhen-Zhen'
'Wang, You-Qing'

_publ_section_title
;
 C2-Symmetric 1,2-Diphenylethane-1,2-diamine Derived Primary-Tertiary
 Diamine Catalyzed Asymmetric Mannich Addition of Cyclic N-Sulfonyl
 Trifluoromethylated Ketimines.
;
_journal_name_full 'The Journal of organic chemistry'
_journal_paper_doi 10.1021/acs.joc.0c01446
_journal_year 2020
_chemical_absolute_configuration ad
_chemical_formula_moiety 'C18 H15 Cl F3 N O5 S'
_chemical_formula_sum 'C18 H15 Cl F3 N O5 S'
_chemical_formula_weight 449.82
_space_group_crystal_system orthorhombic
_space_group_IT_number 19
_space_group_name_Hall 'P 2ac 2ab'
_space_group_name_H-M_alt 'P 21 21 21'
_atom_sites_solution_hydrogens mixed
_atom_sites_solution_primary direct
_audit_creation_date 2017-10-18
_audit_creation_method
;
Olex2 1.2
(compiled 2017.08.10 svn.r3458 for OlexSys, GUI svn.r5381)
;
_cell_angle_alpha 90
_cell_angle_beta 90
_cell_angle_gamma 90
_cell_formula_units_Z 4
_cell_length_a 8.8858(4)
_cell_length_b 9.5706(6)
_cell_length_c 23.3142(11)
_cell_measurement_reflns_used 2782
_cell_measurement_temperature 293(2)
_cell_measurement_theta_max 69.0990
_cell_measurement_theta_min 3.7830
_cell_volume 1982.70(18)
_computing_cell_refinement
;
CrysAlisPro, Agilent Technologies,
Version 1.171.37.35 (release 13-08-2014 CrysAlis171 .NET)
(compiled Aug 13 2014,18:06:01)
;
_computing_data_collection
;
CrysAlisPro, Agilent Technologies,
Version 1.171.37.35 (release 13-08-2014 CrysAlis171 .NET)
(compiled Aug 13 2014,18:06:01)
;
_computing_data_reduction
;
CrysAlisPro, Agilent Technologies,
Version 1.171.37.35 (release 13-08-2014 CrysAlis171 .NET)
(compiled Aug 13 2014,18:06:01)
;
_computing_molecular_graphics 'Olex2 (Dolomanov et al., 2009)'
_computing_publication_material 'Olex2 (Dolomanov et al., 2009)'
_computing_structure_refinement 'ShelXL (Sheldrick, 2015)'
_computing_structure_solution 'ShelXS (Sheldrick, 2008)'
_diffrn_ambient_temperature 293(2)
_diffrn_detector 'CCD plate'
_diffrn_detector_area_resol_mean 16.2312
_diffrn_detector_type Eos
_diffrn_measured_fraction_theta_full 1.000
_diffrn_measured_fraction_theta_max 1.000
_diffrn_measurement_details
;
#__ type_ start__ end____ width___ exp.time_
  1 omega  -88.00  -45.00   1.0000    1.0000
omega____ theta____ kappa____ phi______ frames
    -      -33.5000  -57.0000   90.0000 43

#__ type_ start__ end____ width___ exp.time_
  2 omega  -24.00    3.00   1.0000    1.0000
omega____ theta____ kappa____ phi______ frames
    -       36.4734  -37.0000  -30.0000 27

#__ type_ start__ end____ width___ exp.time_
  3 omega   66.00  103.00   1.0000    1.0000
omega____ theta____ kappa____ phi______ frames
    -       36.4734  178.0000 -120.0000 37

#__ type_ start__ end____ width___ exp.time_
  4 omega   62.00   89.00   1.0000    1.0000
omega____ theta____ kappa____ phi______ frames
    -       36.4734  178.0000 -150.0000 27

#__ type_ start__ end____ width___ exp.time_
  5 omega   66.00   94.00   1.0000    1.0000
omega____ theta____ kappa____ phi______ frames
    -       36.4734  178.0000  -30.0000 28

#__ type_ start__ end____ width___ exp.time_
  6 omega   23.00   54.00   1.0000    1.0000
omega____ theta____ kappa____ phi______ frames
    -       36.4734  -57.0000 -120.0000 31

#__ type_ start__ end____ width___ exp.time_
  7 omega   28.00   59.00   1.0000    1.0000
omega____ theta____ kappa____ phi______ frames
    -       36.4734  -37.0000  -30.0000 31

#__ type_ start__ end____ width___ exp.time_
  8 omega   76.00  108.00   1.0000    5.0000
omega____ theta____ kappa____ phi______ frames
    -      108.0000  -94.0000  150.0000 32

#__ type_ start__ end____ width___ exp.time_
  9 omega   80.00  133.00   1.0000    5.0000
omega____ theta____ kappa____ phi______ frames
    -      108.0000  -77.0000  -90.0000 53

#__ type_ start__ end____ width___ exp.time_
 10 omega   39.00   89.00   1.0000    5.0000
omega____ theta____ kappa____ phi______ frames
    -      108.0000  -30.0000  -90.0000 50

#__ type_ start__ end____ width___ exp.time_
 11 omega   46.00   72.00   1.0000    5.0000
omega____ theta____ kappa____ phi______ frames
    -      108.0000  -30.0000   90.0000 26

#__ type_ start__ end____ width___ exp.time_
 12 omega   84.00  109.00   1.0000    5.0000
omega____ theta____ kappa____ phi______ frames
    -      108.0000  -94.0000   60.0000 25

#__ type_ start__ end____ width___ exp.time_
 13 omega   99.00  127.00   1.0000    5.0000
omega____ theta____ kappa____ phi______ frames
    -      108.0000  -61.0000   60.0000 28

#__ type_ start__ end____ width___ exp.time_
 14 omega   40.00   80.00   1.0000    5.0000
omega____ theta____ kappa____ phi______ frames
    -      108.0000  -94.0000   60.0000 40

#__ type_ start__ end____ width___ exp.time_
 15 omega   38.00   99.00   1.0000    5.0000
omega____ theta____ kappa____ phi______ frames
    -      108.0000  -45.0000 -150.0000 61

#__ type_ start__ end____ width___ exp.time_
 16 omega   55.00   95.00   1.0000    5.0000
omega____ theta____ kappa____ phi______ frames
    -      108.0000  -61.0000   60.0000 40

#__ type_ start__ end____ width___ exp.time_
 17 omega  -67.00  -36.00   1.0000    2.5000
omega____ theta____ kappa____ phi______ frames
    -      -33.5000  178.0000   90.0000 31

#__ type_ start__ end____ width___ exp.time_
 18 omega    4.00   36.00   1.0000    2.5000
omega____ theta____ kappa____ phi______ frames
    -      -33.5000   37.0000  -90.0000 32

#__ type_ start__ end____ width___ exp.time_
 19 omega   65.00   99.00   1.0000    2.5000
omega____ theta____ kappa____ phi______ frames
    -       36.4734   77.0000  -90.0000 34

#__ type_ start__ end____ width___ exp.time_
 20 omega   17.00   58.00   1.0000    2.5000
omega____ theta____ kappa____ phi______ frames
    -       36.4734   77.0000  -90.0000 41

#__ type_ start__ end____ width___ exp.time_
 21 omega   45.00   71.00   1.0000    2.5000
omega____ theta____ kappa____ phi______ frames
    -       36.4734  -99.0000   90.0000 26

#__ type_ start__ end____ width___ exp.time_
 22 omega   51.00   91.00   1.0000    7.5000
omega____ theta____ kappa____ phi______ frames
    -      108.0000  -30.0000  120.0000 40

#__ type_ start__ end____ width___ exp.time_
 23 omega   89.00  115.00   1.0000    7.5000
omega____ theta____ kappa____ phi______ frames
    -      108.0000   45.0000 -180.0000 26

#__ type_ start__ end____ width___ exp.time_
 24 omega   81.00  107.00   1.0000    7.5000
omega____ theta____ kappa____ phi______ frames
    -      108.0000  -94.0000    0.0000 26

#__ type_ start__ end____ width___ exp.time_
 25 omega   57.00   83.00   1.0000    7.5000
omega____ theta____ kappa____ phi______ frames
    -      108.0000  -30.0000   30.0000 26

#__ type_ start__ end____ width___ exp.time_
 26 omega   83.00  109.00   1.0000    7.5000
omega____ theta____ kappa____ phi______ frames
    -      108.0000  -94.0000 -180.0000 26

#__ type_ start__ end____ width___ exp.time_
 27 omega  126.00  178.00   1.0000    7.5000
omega____ theta____ kappa____ phi______ frames
    -      108.0000   45.0000 -180.0000 52

#__ type_ start__ end____ width___ exp.time_
 28 omega   56.00  114.00   1.0000    7.5000
omega____ theta____ kappa____ phi______ frames
    -      108.0000 -111.0000  -30.0000 58
;
_diffrn_measurement_device 'four-circle diffractometer'
_diffrn_measurement_device_type 'Xcalibur, Eos, Gemini'
_diffrn_measurement_method '\w scans'
_diffrn_orient_matrix_UB_11 -0.1251943000
_diffrn_orient_matrix_UB_12 0.0893534000
_diffrn_orient_matrix_UB_13 0.0272618000
_diffrn_orient_matrix_UB_21 -0.0254371000
_diffrn_orient_matrix_UB_22 -0.1137426000
_diffrn_orient_matrix_UB_23 0.0457573000
_diffrn_orient_matrix_UB_31 0.1171749000
_diffrn_orient_matrix_UB_32 0.0707246000
_diffrn_orient_matrix_UB_33 0.0390957000
_diffrn_radiation_monochromator graphite
_diffrn_radiation_probe x-ray
_diffrn_radiation_type CuK\a
_diffrn_radiation_wavelength 1.54184
_diffrn_reflns_av_R_equivalents 0.0279
_diffrn_reflns_av_unetI/netI 0.0338
_diffrn_reflns_Laue_measured_fraction_full 1.000
_diffrn_reflns_Laue_measured_fraction_max 1.000
_diffrn_reflns_limit_h_max 10
_diffrn_reflns_limit_h_min -9
_diffrn_reflns_limit_k_max 11
_diffrn_reflns_limit_k_min -9
_diffrn_reflns_limit_l_max 27
_diffrn_reflns_limit_l_min -19
_diffrn_reflns_number 8370
_diffrn_reflns_point_group_measured_fraction_full 1.000
_diffrn_reflns_point_group_measured_fraction_max 1.000
_diffrn_reflns_theta_full 67.035
_diffrn_reflns_theta_max 67.035
_diffrn_reflns_theta_min 3.792
_diffrn_source 'Enhance (Cu) X-ray Source'
_exptl_absorpt_coefficient_mu 3.233
_exptl_absorpt_correction_T_max 1.00000
_exptl_absorpt_correction_T_min 0.42519
_exptl_absorpt_correction_type multi-scan
_exptl_absorpt_process_details
;
CrysAlisPro, Agilent Technologies,
Version 1.171.37.35 (release 13-08-2014 CrysAlis171 .NET)
(compiled Aug 13 2014,18:06:01)
Empirical absorption correction using spherical harmonics,
 implemented in SCALE3 ABSPACK scaling algorithm.
;
_exptl_crystal_colour colourless
_exptl_crystal_colour_primary colourless
_exptl_crystal_density_diffrn 1.507
_exptl_crystal_description prism
_exptl_crystal_F_000 920
_exptl_crystal_size_max 0.26
_exptl_crystal_size_mid 0.2
_exptl_crystal_size_min 0.16
_refine_diff_density_max 0.188
_refine_diff_density_min -0.216
_refine_diff_density_rms 0.034
_refine_ls_abs_structure_details
;
 Flack x determined using 1002 quotients [(I+)-(I-)]/[(I+)+(I-)]
 (Parsons, Flack and Wagner, Acta Cryst. B69 (2013) 249-259).
;
_refine_ls_abs_structure_Flack 0.029(13)
_refine_ls_extinction_method none
_refine_ls_goodness_of_fit_ref 1.028
_refine_ls_hydrogen_treatment mixed
_refine_ls_matrix_type full
_refine_ls_number_parameters 267
_refine_ls_number_reflns 3538
_refine_ls_number_restraints 0
_refine_ls_restrained_S_all 1.028
_refine_ls_R_factor_all 0.0524
_refine_ls_R_factor_gt 0.0422
_refine_ls_shift/su_max 0.000
_refine_ls_shift/su_mean 0.000
_refine_ls_structure_factor_coef Fsqd
_refine_ls_weighting_details 'w=1/[\s^2^(Fo^2^)+(0.0535P)^2^+0.1874P] where P=(Fo^2^+2Fc^2^)/3'
_refine_ls_weighting_scheme calc
_refine_ls_wR_factor_gt 0.1072
_refine_ls_wR_factor_ref 0.1156
_reflns_Friedel_coverage 0.730
_reflns_Friedel_fraction_full 1.000
_reflns_Friedel_fraction_max 1.000
_reflns_number_gt 2925
_reflns_number_total 3538
_reflns_threshold_expression 'I > 2\s(I)'
_cod_data_source_file jo0c01446_si_002.cif
_cod_data_source_block 201710201
_cod_original_cell_volume 1982.68(17)
_cod_database_code 4038714
_shelx_shelxl_version_number 2014/7
_chemical_oxdiff_formula C20H20N1O5S1Cl1F3
_shelx_space_group_comment
;
The symmetry employed for this shelxl refinement is uniquely defined
by the following loop, which should always be used as a source of
symmetry information in preference to the above space-group names.
They are only intended as comments.
;
_shelx_estimated_absorpt_t_max 0.626
_shelx_estimated_absorpt_t_min 0.487
_reflns_odcompleteness_completeness 99.90
_reflns_odcompleteness_iscentric 1
_reflns_odcompleteness_theta 66.97
_olex2_refinement_description
;
1. Fixed Uiso
 At 1.2 times of:
  All C(H) groups, All C(H,H) groups
 At 1.5 times of:
  All C(H,H,H) groups
2.a Ternary CH refined with riding coordinates:
 C10(H10)
2.b Secondary CH2 refined with riding coordinates:
 C9(H9A,H9B)
2.c Aromatic/amide H refined with riding coordinates:
 C4(H4), C5(H5), C6(H6), C7(H7), C14(H14), C15(H15), C17(H17), C18(H18)
2.d Idealised Me refined as rotating group:
 C11(H11A,H11B,H11C)
;
_olex2_submission_special_instructions 'No special instructions were received'

loop_
_space_group_symop_operation_xyz
'x, y, z'
'-x+1/2, -y, z+1/2'
'x+1/2, -y+1/2, -z'
'-x, y+1/2, -z+1/2'

loop_
_atom_site_label
_atom_site_type_symbol
_atom_site_fract_x
_atom_site_fract_y
_atom_site_fract_z
_atom_site_U_iso_or_equiv
_atom_site_adp_type
_atom_site_occupancy
_atom_site_site_symmetry_order
_atom_site_calc_flag
_atom_site_refinement_flags_posn
_atom_site_refinement_flags_adp
_atom_site_refinement_flags_occupancy
_atom_site_disorder_assembly
_atom_site_disorder_group
C1 C 0.5839(4) 0.3055(5) 0.36881(15) 0.0589(9) Uani 1 1 d . . . . .
C2 C 0.7152(4) 0.3636(5) 0.33428(15) 0.0658(11) Uani 1 1 d . . . . .
C3 C 0.8520(5) 0.2997(6) 0.33153(18) 0.0753(14) Uani 1 1 d . . . . .
C4 C 0.9745(5) 0.3589(8) 0.3027(3) 0.101(2) Uani 1 1 d . . . . .
H4 H 1.0671 0.3136 0.3021 0.122 Uiso 1 1 calc R . . . .
C5 C 0.9563(8) 0.4843(10) 0.2754(3) 0.122(3) Uani 1 1 d . . . . .
H5 H 1.0363 0.5253 0.2559 0.146 Uiso 1 1 calc R . . . .
C6 C 0.8216(8) 0.5475(11) 0.2771(3) 0.132(3) Uani 1 1 d . . . . .
H6 H 0.8090 0.6321 0.2581 0.158 Uiso 1 1 calc R . . . .
C7 C 0.7027(6) 0.4916(8) 0.3059(2) 0.102(2) Uani 1 1 d . . . . .
H7 H 0.6116 0.5394 0.3067 0.122 Uiso 1 1 calc R . . . .
C8 C 0.4376(5) 0.3048(7) 0.3328(2) 0.0839(15) Uani 1 1 d . . . . .
C9 C 0.5527(4) 0.3918(5) 0.42325(16) 0.0608(10) Uani 1 1 d . . . . .
H9A H 0.5330 0.4875 0.4118 0.073 Uiso 1 1 calc R . . . .
H9B H 0.4616 0.3562 0.4409 0.073 Uiso 1 1 calc R . . . .
C10 C 0.6765(4) 0.3934(5) 0.46853(16) 0.0609(9) Uani 1 1 d . . . . .
H10 H 0.7211 0.3001 0.4719 0.073 Uiso 1 1 calc R . . . .
C11 C 0.6146(7) 0.4396(7) 0.52644(19) 0.0939(16) Uani 1 1 d . . . . .
H11A H 0.6952 0.4446 0.5538 0.141 Uiso 1 1 calc GR . . . .
H11B H 0.5409 0.3734 0.5394 0.141 Uiso 1 1 calc GR . . . .
H11C H 0.5687 0.5299 0.5226 0.141 Uiso 1 1 calc GR . . . .
C12 C 0.9274(5) 0.4844(5) 0.47059(17) 0.0624(10) Uani 1 1 d . . . . .
C13 C 1.0329(5) 0.5872(5) 0.44528(18) 0.0646(10) Uani 1 1 d . . . . .
C14 C 0.9920(6) 0.6721(6) 0.3998(2) 0.0866(14) Uani 1 1 d . . . . .
H14 H 0.8929 0.6722 0.3870 0.104 Uiso 1 1 calc R . . . .
C15 C 1.0972(8) 0.7565(7) 0.3732(3) 0.1039(19) Uani 1 1 d . . . . .
H15 H 1.0703 0.8113 0.3419 0.125 Uiso 1 1 calc R . . . .
C16 C 1.2429(7) 0.7582(6) 0.3938(3) 0.0920(15) Uani 1 1 d . . . . .
C17 C 1.2833(6) 0.6828(6) 0.4403(3) 0.0969(17) Uani 1 1 d . . . . .
H17 H 1.3804 0.6896 0.4549 0.116 Uiso 1 1 calc R . . . .
C18 C 1.1785(5) 0.5950(6) 0.4662(3) 0.0913(16) Uani 1 1 d . . . . .
H18 H 1.2065 0.5412 0.4977 0.110 Uiso 1 1 calc R . . . .
Cl1 Cl 1.3772(3) 0.8590(2) 0.35922(11) 0.1496(9) Uani 1 1 d . . . . .
F1 F 0.4568(4) 0.2471(5) 0.28212(12) 0.1198(14) Uani 1 1 d . . . . .
F2 F 0.3301(3) 0.2334(4) 0.35970(15) 0.1067(11) Uani 1 1 d . . . . .
F3 F 0.3817(3) 0.4330(4) 0.32483(15) 0.1129(12) Uani 1 1 d . . . . .
N1 N 0.6104(4) 0.1613(5) 0.38574(15) 0.0685(10) Uani 1 1 d . . . . .
H1 H 0.579(5) 0.135(5) 0.414(2) 0.060(13) Uiso 1 1 d . . . . .
O1 O 0.7734(5) -0.0428(4) 0.3968(2) 0.1163(14) Uani 1 1 d . . . . .
O2 O 0.7077(5) 0.0359(5) 0.29996(16) 0.1138(16) Uani 1 1 d . . . . .
O3 O 0.8775(3) 0.1717(4) 0.35955(17) 0.0909(10) Uani 1 1 d . . . . .
O4 O 0.7895(3) 0.4923(3) 0.44851(11) 0.0619(7) Uani 1 1 d . . . . .
O5 O 0.9614(4) 0.3997(4) 0.50690(15) 0.0876(10) Uani 1 1 d . . . . .
S1 S 0.73847(13) 0.06583(15) 0.35786(6) 0.0830(4) Uani 1 1 d . . . . .

loop_
_atom_site_aniso_label
_atom_site_aniso_U_11
_atom_site_aniso_U_22
_atom_site_aniso_U_33
_atom_site_aniso_U_23
_atom_site_aniso_U_13
_atom_site_aniso_U_12
C1 0.0416(17) 0.089(3) 0.0466(17) 0.0096(18) -0.0002(14) -0.0030(17)
C2 0.0467(19) 0.110(4) 0.0409(16) 0.004(2) -0.0012(14) -0.0147(19)
C3 0.051(2) 0.118(4) 0.058(2) -0.022(3) 0.0068(17) -0.015(2)
C4 0.055(3) 0.161(6) 0.089(3) -0.052(4) 0.020(2) -0.023(3)
C5 0.104(5) 0.181(8) 0.080(3) 0.002(4) 0.031(3) -0.063(5)
C6 0.101(5) 0.202(8) 0.092(4) 0.055(5) 0.005(3) -0.056(5)
C7 0.074(3) 0.154(6) 0.077(3) 0.053(4) -0.004(2) -0.022(3)
C8 0.052(2) 0.127(5) 0.072(3) 0.014(3) -0.009(2) -0.012(3)
C9 0.0496(18) 0.077(3) 0.0556(19) 0.0064(18) 0.0066(15) 0.0075(18)
C10 0.061(2) 0.072(3) 0.0499(19) 0.0016(18) 0.0030(16) -0.0012(18)
C11 0.104(4) 0.119(4) 0.058(2) -0.011(3) 0.013(2) -0.008(3)
C12 0.065(2) 0.064(2) 0.058(2) -0.0033(19) -0.0076(18) 0.0070(18)
C13 0.062(2) 0.061(2) 0.071(2) -0.007(2) -0.0032(18) 0.0068(18)
C14 0.082(3) 0.082(3) 0.096(3) 0.014(3) -0.023(3) -0.018(3)
C15 0.116(5) 0.092(4) 0.104(4) 0.020(3) -0.013(3) -0.033(3)
C16 0.084(3) 0.074(3) 0.118(4) -0.017(3) 0.016(3) -0.015(3)
C17 0.057(3) 0.089(4) 0.144(5) -0.015(4) -0.005(3) 0.005(2)
C18 0.065(3) 0.090(4) 0.119(4) 0.013(3) -0.012(3) 0.007(2)
Cl1 0.1343(15) 0.1292(14) 0.185(2) -0.0115(15) 0.0448(15) -0.0615(12)
F1 0.0832(19) 0.206(4) 0.0700(16) -0.013(2) -0.0229(14) -0.027(2)
F2 0.0517(14) 0.157(3) 0.111(2) 0.019(2) -0.0062(14) -0.0290(16)
F3 0.0684(16) 0.148(3) 0.122(2) 0.046(2) -0.0305(17) 0.007(2)
N1 0.066(2) 0.086(3) 0.0532(18) 0.0024(18) 0.0107(15) 0.0015(19)
O1 0.120(3) 0.085(3) 0.144(3) -0.005(3) 0.003(3) 0.024(3)
O2 0.108(3) 0.143(4) 0.091(2) -0.058(3) 0.026(2) -0.030(3)
O3 0.0499(15) 0.109(3) 0.114(3) -0.025(2) -0.0039(17) 0.0076(16)
O4 0.0581(15) 0.0682(16) 0.0593(14) 0.0083(13) -0.0060(12) 0.0026(12)
O5 0.088(2) 0.089(2) 0.086(2) 0.025(2) -0.0300(17) 0.0001(18)
S1 0.0682(6) 0.0945(8) 0.0864(7) -0.0267(7) 0.0090(6) 0.0013(6)

loop_
_atom_type_symbol
_atom_type_description
_atom_type_scat_dispersion_real
_atom_type_scat_dispersion_imag
_atom_type_scat_source
C C 0.0181 0.0091 'International Tables Vol C Tables 4.2.6.8 and 6.1.1.4'
H H 0.0000 0.0000 'International Tables Vol C Tables 4.2.6.8 and 6.1.1.4'
Cl Cl 0.3639 0.7018 'International Tables Vol C Tables 4.2.6.8 and 6.1.1.4'
F F 0.0727 0.0534 'International Tables Vol C Tables 4.2.6.8 and 6.1.1.4'
N N 0.0311 0.0180 'International Tables Vol C Tables 4.2.6.8 and 6.1.1.4'
O O 0.0492 0.0322 'International Tables Vol C Tables 4.2.6.8 and 6.1.1.4'
S S 0.3331 0.5567 'International Tables Vol C Tables 4.2.6.8 and 6.1.1.4'

loop_
_geom_angle_atom_site_label_1
_geom_angle_atom_site_label_2
_geom_angle_atom_site_label_3
_geom_angle
_geom_angle_site_symmetry_1
_geom_angle_site_symmetry_3
_geom_angle_publ_flag
C2 C1 C8 111.0(3) . . ?
C2 C1 C9 112.2(3) . . ?
C9 C1 C8 107.4(4) . . ?
N1 C1 C2 111.4(4) . . ?
N1 C1 C8 106.2(4) . . ?
N1 C1 C9 108.3(3) . . ?
C3 C2 C1 123.0(4) . . ?
C3 C2 C7 116.3(4) . . ?
C7 C2 C1 120.6(4) . . ?
C2 C3 C4 122.4(6) . . ?
C2 C3 O3 120.9(4) . . ?
C4 C3 O3 116.7(5) . . ?
C3 C4 H4 120.5 . . ?
C5 C4 C3 119.1(6) . . ?
C5 C4 H4 120.5 . . ?
C4 C5 H5 120.4 . . ?
C6 C5 C4 119.2(6) . . ?
C6 C5 H5 120.4 . . ?
C5 C6 H6 119.0 . . ?
C5 C6 C7 122.0(8) . . ?
C7 C6 H6 119.0 . . ?
C2 C7 H7 119.4 . . ?
C6 C7 C2 121.1(6) . . ?
C6 C7 H7 119.4 . . ?
F1 C8 C1 112.4(4) . . ?
F1 C8 F2 107.5(5) . . ?
F1 C8 F3 108.0(4) . . ?
F2 C8 C1 110.4(4) . . ?
F2 C8 F3 105.6(4) . . ?
F3 C8 C1 112.6(4) . . ?
C1 C9 H9A 108.2 . . ?
C1 C9 H9B 108.2 . . ?
H9A C9 H9B 107.3 . . ?
C10 C9 C1 116.5(3) . . ?
C10 C9 H9A 108.2 . . ?
C10 C9 H9B 108.2 . . ?
C9 C10 H10 109.8 . . ?
C11 C10 C9 110.9(4) . . ?
C11 C10 H10 109.8 . . ?
O4 C10 C9 106.4(3) . . ?
O4 C10 H10 109.8 . . ?
O4 C10 C11 110.1(4) . . ?
C10 C11 H11A 109.5 . . ?
C10 C11 H11B 109.5 . . ?
C10 C11 H11C 109.5 . . ?
H11A C11 H11B 109.5 . . ?
H11A C11 H11C 109.5 . . ?
H11B C11 H11C 109.5 . . ?
O4 C12 C13 113.0(3) . . ?
O5 C12 C13 124.4(4) . . ?
O5 C12 O4 122.6(4) . . ?
C14 C13 C12 121.9(4) . . ?
C18 C13 C12 119.1(4) . . ?
C18 C13 C14 118.9(5) . . ?
C13 C14 H14 119.7 . . ?
C15 C14 C13 120.6(5) . . ?
C15 C14 H14 119.7 . . ?
C14 C15 H15 120.5 . . ?
C16 C15 C14 119.0(6) . . ?
C16 C15 H15 120.5 . . ?
C15 C16 Cl1 119.3(5) . . ?
C17 C16 C15 121.5(5) . . ?
C17 C16 Cl1 119.1(5) . . ?
C16 C17 H17 120.2 . . ?
C16 C17 C18 119.5(5) . . ?
C18 C17 H17 120.2 . . ?
C13 C18 C17 120.3(5) . . ?
C13 C18 H18 119.8 . . ?
C17 C18 H18 119.8 . . ?
C1 N1 H1 120(4) . . ?
C1 N1 S1 123.2(3) . . ?
S1 N1 H1 115(3) . . ?
C3 O3 S1 114.6(3) . . ?
C12 O4 C10 118.3(3) . . ?
N1 S1 O3 100.3(2) . . ?
O1 S1 N1 108.4(2) . . ?
O1 S1 O3 106.3(3) . . ?
O2 S1 N1 111.6(2) . . ?
O2 S1 O1 120.6(3) . . ?
O2 S1 O3 107.6(2) . . ?

loop_
_geom_bond_atom_site_label_1
_geom_bond_atom_site_label_2
_geom_bond_distance
_geom_bond_site_symmetry_2
_geom_bond_publ_flag
C1 C2 1.523(5) . ?
C1 C8 1.547(5) . ?
C1 C9 1.539(6) . ?
C1 N1 1.455(6) . ?
C2 C3 1.362(7) . ?
C2 C7 1.397(8) . ?
C3 C4 1.399(7) . ?
C3 O3 1.407(7) . ?
C4 H4 0.9300 . ?
C4 C5 1.368(10) . ?
C5 H5 0.9300 . ?
C5 C6 1.342(11) . ?
C6 H6 0.9300 . ?
C6 C7 1.361(7) . ?
C7 H7 0.9300 . ?
C8 F1 1.315(6) . ?
C8 F2 1.331(6) . ?
C8 F3 1.336(7) . ?
C9 H9A 0.9700 . ?
C9 H9B 0.9700 . ?
C9 C10 1.524(5) . ?
C10 H10 0.9800 . ?
C10 C11 1.523(6) . ?
C10 O4 1.456(5) . ?
C11 H11A 0.9600 . ?
C11 H11B 0.9600 . ?
C11 H11C 0.9600 . ?
C12 C13 1.482(6) . ?
C12 O4 1.331(5) . ?
C12 O5 1.211(5) . ?
C13 C14 1.385(7) . ?
C13 C18 1.384(6) . ?
C14 H14 0.9300 . ?
C14 C15 1.382(8) . ?
C15 H15 0.9300 . ?
C15 C16 1.380(9) . ?
C16 C17 1.350(9) . ?
C16 Cl1 1.734(6) . ?
C17 H17 0.9300 . ?
C17 C18 1.392(8) . ?
C18 H18 0.9300 . ?
N1 H1 0.76(5) . ?
N1 S1 1.598(4) . ?
O1 S1 1.414(5) . ?
O2 S1 1.407(4) . ?
O3 S1 1.598(4) . ?

loop_
_geom_hbond_atom_site_label_D
_geom_hbond_atom_site_label_H
_geom_hbond_atom_site_label_A
_geom_hbond_distance_DH
_geom_hbond_distance_HA
_geom_hbond_distance_DA
_geom_hbond_angle_DHA
_geom_hbond_site_symmetry_A
N1 H1 O5 0.76(5) 2.15(5) 2.891(5) 168(5) 3_456

loop_
_geom_torsion_atom_site_label_1
_geom_torsion_atom_site_label_2
_geom_torsion_atom_site_label_3
_geom_torsion_atom_site_label_4
_geom_torsion
_geom_torsion_site_symmetry_1
_geom_torsion_site_symmetry_2
_geom_torsion_site_symmetry_3
_geom_torsion_site_symmetry_4
_geom_torsion_publ_flag
C1 C2 C3 C4 -175.7(4) . . . . ?
C1 C2 C3 O3 2.2(6) . . . . ?
C1 C2 C7 C6 176.9(6) . . . . ?
C1 C9 C10 C11 -161.4(4) . . . . ?
C1 C9 C10 O4 78.9(4) . . . . ?
C1 N1 S1 O1 157.6(3) . . . . ?
C1 N1 S1 O2 -67.3(4) . . . . ?
C1 N1 S1 O3 46.5(4) . . . . ?
C2 C1 C8 F1 49.8(6) . . . . ?
C2 C1 C8 F2 169.8(5) . . . . ?
C2 C1 C8 F3 -72.4(5) . . . . ?
C2 C1 C9 C10 -64.3(5) . . . . ?
C2 C1 N1 S1 -14.9(5) . . . . ?
C2 C3 C4 C5 -1.1(7) . . . . ?
C2 C3 O3 S1 37.7(5) . . . . ?
C3 C2 C7 C6 0.2(8) . . . . ?
C3 C4 C5 C6 0.2(9) . . . . ?
C3 O3 S1 N1 -56.2(4) . . . . ?
C3 O3 S1 O1 -168.9(3) . . . . ?
C3 O3 S1 O2 60.6(4) . . . . ?
C4 C3 O3 S1 -144.3(3) . . . . ?
C4 C5 C6 C7 0.9(11) . . . . ?
C5 C6 C7 C2 -1.2(11) . . . . ?
C7 C2 C3 C4 0.9(7) . . . . ?
C7 C2 C3 O3 178.8(4) . . . . ?
C8 C1 C2 C3 -132.3(5) . . . . ?
C8 C1 C2 C7 51.3(6) . . . . ?
C8 C1 C9 C10 173.5(4) . . . . ?
C8 C1 N1 S1 106.1(4) . . . . ?
C9 C1 C2 C3 107.5(5) . . . . ?
C9 C1 C2 C7 -68.9(5) . . . . ?
C9 C1 C8 F1 172.8(4) . . . . ?
C9 C1 C8 F2 -67.2(6) . . . . ?
C9 C1 C8 F3 50.6(5) . . . . ?
C9 C1 N1 S1 -138.8(3) . . . . ?
C9 C10 O4 C12 -160.8(3) . . . . ?
C11 C10 O4 C12 79.0(5) . . . . ?
C12 C13 C14 C15 -173.2(5) . . . . ?
C12 C13 C18 C17 175.0(5) . . . . ?
C13 C12 O4 C10 178.0(3) . . . . ?
C13 C14 C15 C16 -1.9(10) . . . . ?
C14 C13 C18 C17 -2.4(8) . . . . ?
C14 C15 C16 C17 -2.1(10) . . . . ?
C14 C15 C16 Cl1 177.8(5) . . . . ?
C15 C16 C17 C18 3.8(9) . . . . ?
C16 C17 C18 C13 -1.5(9) . . . . ?
C18 C13 C14 C15 4.2(8) . . . . ?
Cl1 C16 C17 C18 -176.1(5) . . . . ?
N1 C1 C2 C3 -14.1(5) . . . . ?
N1 C1 C2 C7 169.4(4) . . . . ?
N1 C1 C8 F1 -71.5(5) . . . . ?
N1 C1 C8 F2 48.5(6) . . . . ?
N1 C1 C8 F3 166.3(4) . . . . ?
N1 C1 C9 C10 59.2(4) . . . . ?
O3 C3 C4 C5 -179.1(5) . . . . ?
O4 C12 C13 C14 -5.6(6) . . . . ?
O4 C12 C13 C18 177.1(4) . . . . ?
O5 C12 C13 C14 173.2(5) . . . . ?
O5 C12 C13 C18 -4.1(7) . . . . ?
O5 C12 O4 C10 -0.8(6) . . . . ?
